data_7058730
loop_
_publ_author_name
'Dhiman, Rekha'
'Nagaraja, C. M.'

_publ_section_title
;
 Photochemical oxidation of water catalysed by cyclometalated Ir(iii)
 complexes bearing Schiff-base ligands
;
_journal_issue 34
_journal_name_full 'New Journal of Chemistry'
_journal_page_first 13662
_journal_paper_doi 10.1039/C9NJ02281C
_journal_volume 43
_journal_year 2019
_chemical_formula_moiety 'C22 H23 Cl3 F6 Ir N2 P'
_chemical_formula_sum 'C22 H23 Cl3 F6 Ir N2 P'
_chemical_formula_weight 758.94
_chemical_name_common Ir-Isomer
_space_group_crystal_system monoclinic
_space_group_IT_number 14
_space_group_name_Hall '-P 2yn'
_space_group_name_H-M_alt 'P 1 21/n 1'
_symmetry_space_group_name_Hall '-P 2yn'
_symmetry_space_group_name_H-M 'P 1 21/n 1'
_atom_sites_solution_hydrogens geom
_audit_creation_method SHELXL-2014
_audit_update_record
;
2018-12-23 deposited with the CCDC.    2019-08-04 downloaded from the CCDC.
;
_cell_angle_alpha 90.000(5)
_cell_angle_beta 106.934(5)
_cell_angle_gamma 90.000(5)
_cell_formula_units_Z 4
_cell_length_a 18.109(5)
_cell_length_b 8.601(5)
_cell_length_c 19.890(5)
_cell_measurement_reflns_used 7339
_cell_measurement_temperature 298(2)
_cell_measurement_theta_max 28.3
_cell_measurement_theta_min 2.5
_cell_volume 2964(2)
_computing_cell_refinement 'APEX2 (Bruker, 2014); SAINT (Bruker, 2014)'
_computing_data_collection 'APEX2 (Bruker, 2014)'
_computing_data_reduction 'SAINT (Bruker, 2014);XPREP(Sheldrick,2014)'
_computing_molecular_graphics 'Ortep, Pluton, mercury'
_computing_structure_refinement 'SHELXL-2014 (Sheldrick, 2014)'
_computing_structure_solution 'SHELXS-2014 (Sheldrick, 2014)'
_diffrn_ambient_temperature 298(2)
_diffrn_detector_area_resol_mean 10.233
_diffrn_measured_fraction_theta_full 0.995
_diffrn_measured_fraction_theta_max 0.996
_diffrn_measurement_device_type 'Bruker D8 Venture PHOTON 100 CMOS'
_diffrn_measurement_method 'phi and omega scan'
_diffrn_radiation_type MoK\a
_diffrn_radiation_wavelength 0.71073
_diffrn_reflns_av_R_equivalents 0.0276
_diffrn_reflns_av_unetI/netI 0.0201
_diffrn_reflns_Laue_measured_fraction_full 0.995
_diffrn_reflns_Laue_measured_fraction_max 0.996
_diffrn_reflns_limit_h_max 24
_diffrn_reflns_limit_h_min -24
_diffrn_reflns_limit_k_max 11
_diffrn_reflns_limit_k_min -11
_diffrn_reflns_limit_l_max 26
_diffrn_reflns_limit_l_min -26
_diffrn_reflns_number 39617
_diffrn_reflns_point_group_measured_fraction_full 0.995
_diffrn_reflns_point_group_measured_fraction_max 0.996
_diffrn_reflns_theta_full 25.242
_diffrn_reflns_theta_max 28.292
_diffrn_reflns_theta_min 2.599
_diffrn_source 'fine-focus sealed tube'
_exptl_absorpt_coefficient_mu 4.880
_exptl_absorpt_correction_T_max 0.7457
_exptl_absorpt_correction_T_min 0.5190
_exptl_absorpt_correction_type multi-scan
_exptl_absorpt_process_details SADABS
_exptl_crystal_colour red-brown
_exptl_crystal_density_diffrn 1.701
_exptl_crystal_density_meas 1.70
_exptl_crystal_density_method 'not measured'
_exptl_crystal_description rectangular
_exptl_crystal_F_000 1464
_exptl_crystal_size_max 0.400
_exptl_crystal_size_mid 0.220
_exptl_crystal_size_min 0.200
_refine_diff_density_max 3.410
_refine_diff_density_min -0.867
_refine_diff_density_rms 0.195
_refine_ls_extinction_method none
_refine_ls_goodness_of_fit_ref 1.051
_refine_ls_hydrogen_treatment constr
_refine_ls_matrix_type full
_refine_ls_number_parameters 316
_refine_ls_number_reflns 7339
_refine_ls_number_restraints 0
_refine_ls_restrained_S_all 1.051
_refine_ls_R_factor_all 0.0517
_refine_ls_R_factor_gt 0.0459
_refine_ls_shift/su_max 0.199
_refine_ls_shift/su_mean 0.014
_refine_ls_structure_factor_coef Fsqd
_refine_ls_weighting_details 'w=1/[\s^2^(Fo^2^)+(0.0969P)^2^+11.5279P] where P=(Fo^2^+2Fc^2^)/3'
_refine_ls_weighting_scheme calc
_refine_ls_wR_factor_gt 0.1506
_refine_ls_wR_factor_ref 0.1556
_reflns_Friedel_coverage 0.000
_reflns_number_gt 6385
_reflns_number_total 7339
_reflns_threshold_expression 'I > 2\s(I)'
_cod_data_source_file c9nj02281c2.cif
_cod_data_source_block Complex3-Chloro
_cod_depositor_comments 'Adding full bibliography for 7058729--7058730.cif.'
_cod_database_code 7058730
_shelx_space_group_comment
;
The symmetry employed for this shelxl refinement is uniquely defined
by the following loop, which should always be used as a source of
symmetry information in preference to the above space-group names.
They are only intended as comments.
;
_shelx_estimated_absorpt_t_min 0.246
_shelx_estimated_absorpt_t_max 0.442
_shelxl_version_number 2014-3

loop_
_space_group_symop_operation_xyz
'x, y, z'
'-x+1/2, y+1/2, -z+1/2'
'-x, -y, -z'
'x-1/2, -y-1/2, z-1/2'

loop_
_atom_site_label
_atom_site_type_symbol
_atom_site_fract_x
_atom_site_fract_y
_atom_site_fract_z
_atom_site_U_iso_or_equiv
_atom_site_adp_type
_atom_site_occupancy
_atom_site_site_symmetry_order
_atom_site_calc_flag
_atom_site_refinement_flags_posn
_atom_site_refinement_flags_adp
Ir1 Ir 0.99380(2) 0.09347(3) 0.76426(2) 0.03620(11) Uani 1 1 d . .
Cl1 Cl 0.93198(12) -0.1429(2) 0.78090(11) 0.0589(5) Uani 1 1 d . .
Cl3 Cl 0.96304(15) 0.3449(3) 0.56991(12) 0.0715(6) Uani 1 1 d . .
Cl2 Cl 0.77225(16) 0.0808(4) 0.7009(2) 0.0928(9) Uani 1 1 d . .
P1 P 1.19709(16) 0.1865(4) 0.59072(14) 0.0798(8) Uani 1 1 d . .
C4 C 1.0246(5) -0.1960(10) 0.5985(4) 0.062(2) Uani 1 1 d . .
H14 H 0.9941 -0.2169 0.5530 0.074 Uiso 1 1 calc R U
C13 C 1.0444(6) 0.3224(9) 0.7909(4) 0.062(2) Uani 1 1 d . .
C12 C 0.7945(5) 0.2280(11) 0.6522(5) 0.0613(19) Uani 1 1 d . .
N1 N 1.0456(3) -0.0553(6) 0.7074(3) 0.0407(11) Uani 1 1 d . .
C17 C 0.9770(5) 0.2044(10) 0.8568(4) 0.0559(18) Uani 1 1 d . .
C2 C 1.1355(5) -0.2446(9) 0.6943(5) 0.0595(19) Uani 1 1 d . .
H12 H 1.1813 -0.2985 0.7139 0.071 Uiso 1 1 calc R U
C9 C 0.8247(7) 0.4650(14) 0.5704(5) 0.083(3) Uani 1 1 d . .
H21 H 0.8354 0.5460 0.5437 0.099 Uiso 1 1 calc R U
C19 C 1.0524(5) 0.1311(9) 0.8738(4) 0.0548(18) Uani 1 1 d . .
C14 C 1.0711(10) 0.4417(14) 0.7488(7) 0.105(5) Uani 1 1 d . .
H3A H 1.1214 0.4143 0.7458 0.158 Uiso 1 1 calc R U
H3B H 1.0356 0.4464 0.7024 0.158 Uiso 1 1 calc R U
H3C H 1.0734 0.5414 0.7710 0.158 Uiso 1 1 calc R U
C18 C 0.9138(8) 0.1627(19) 0.8892(7) 0.111(5) Uani 1 1 d . .
H5A H 0.9307 0.0786 0.9218 0.166 Uiso 1 1 calc R U
H5B H 0.9020 0.2515 0.9135 0.166 Uiso 1 1 calc R U
H5C H 0.8685 0.1316 0.8528 0.166 Uiso 1 1 calc R U
C3 C 1.0937(5) -0.2734(10) 0.6274(5) 0.063(2) Uani 1 1 d . .
H13 H 1.1113 -0.3452 0.6006 0.076 Uiso 1 1 calc R U
C5 C 1.0027(5) -0.0857(8) 0.6403(4) 0.0488(16) Uani 1 1 d . .
C8 C 0.8778(5) 0.3421(11) 0.5923(4) 0.0609(19) Uani 1 1 d . .
C6 C 0.9349(4) 0.0092(9) 0.6162(4) 0.0508(16) Uani 1 1 d . .
H16 H 0.9027 0.0017 0.5703 0.061 Uiso 1 1 calc R U
C1 C 1.1104(4) -0.1344(9) 0.7342(4) 0.0507(15) Uani 1 1 d . .
H11 H 1.1396 -0.1160 0.7804 0.061 Uiso 1 1 calc R U
C10 C 0.7583(6) 0.4645(15) 0.5884(6) 0.086(3) Uani 1 1 d . .
H22 H 0.7230 0.5446 0.5727 0.103 Uiso 1 1 calc R U
C16 C 0.9063(9) 0.4293(13) 0.7811(8) 0.105(5) Uani 1 1 d . .
H4A H 0.9163 0.4998 0.7473 0.158 Uiso 1 1 calc R U
H4B H 0.8606 0.3702 0.7595 0.158 Uiso 1 1 calc R U
H4C H 0.8991 0.4873 0.8200 0.158 Uiso 1 1 calc R U
C11 C 0.7418(5) 0.3500(14) 0.6289(6) 0.080(3) Uani 1 1 d . .
H20 H 0.6960 0.3524 0.6410 0.095 Uiso 1 1 calc R U
C21 C 1.0947(4) 0.2059(10) 0.8345(4) 0.0579(19) Uani 1 1 d . .
C7 C 0.8628(4) 0.2229(9) 0.6345(4) 0.0508(16) Uani 1 1 d . .
N2 N 0.9205(3) 0.1046(6) 0.6603(3) 0.0431(12) Uani 1 1 d . .
C15 C 0.9745(5) 0.3197(9) 0.8074(4) 0.0584(19) Uani 1 1 d . .
F1 F 1.178(2) 0.038(3) 0.5598(11) 0.40(2) Uani 1 1 d . .
F5 F 1.2102(13) 0.2121(19) 0.5169(8) 0.240(8) Uani 1 1 d . .
F6 F 1.180(2) 0.148(2) 0.6555(10) 0.39(2) Uani 1 1 d . .
C20 C 1.0812(9) 0.0073(14) 0.9277(5) 0.109(5) Uani 1 1 d . .
H1A H 1.0404 -0.0237 0.9467 0.163 Uiso 1 1 calc R U
H1B H 1.0980 -0.0807 0.9063 0.163 Uiso 1 1 calc R U
H1C H 1.1237 0.0469 0.9648 0.163 Uiso 1 1 calc R U
C22 C 1.1762(6) 0.1797(19) 0.8363(8) 0.114(5) Uani 1 1 d . .
H2A H 1.1894 0.2481 0.8035 0.170 Uiso 1 1 calc R U
H2B H 1.2093 0.2002 0.8828 0.170 Uiso 1 1 calc R U
H2C H 1.1827 0.0738 0.8239 0.170 Uiso 1 1 calc R U
F3 F 1.1194(8) 0.245(5) 0.5526(12) 0.41(2) Uani 1 1 d . .
F8 F 1.1947(15) 0.3482(15) 0.6130(15) 0.305(13) Uani 1 1 d . .
F7 F 1.2758(10) 0.226(4) 0.6131(15) 0.388(19) Uani 1 1 d . .

loop_
_atom_site_aniso_label
_atom_site_aniso_U_11
_atom_site_aniso_U_22
_atom_site_aniso_U_33
_atom_site_aniso_U_23
_atom_site_aniso_U_13
_atom_site_aniso_U_12
Ir1 0.04083(16) 0.03360(15) 0.03360(15) 0.00106(8) 0.00993(10) -0.00339(8)
Cl1 0.0729(12) 0.0426(8) 0.0658(11) 0.0025(8) 0.0275(9) -0.0155(8)
Cl3 0.0824(14) 0.0805(14) 0.0596(11) 0.0153(11) 0.0331(11) 0.0088(12)
Cl2 0.0573(13) 0.111(2) 0.113(2) 0.0254(17) 0.0310(14) -0.0082(12)
P1 0.0719(15) 0.093(2) 0.0629(14) 0.0199(13) 0.0015(11) -0.0202(13)
C4 0.082(5) 0.056(4) 0.052(4) -0.014(3) 0.027(4) 0.005(4)
C13 0.098(6) 0.046(4) 0.042(4) -0.006(3) 0.017(4) -0.031(4)
C12 0.046(4) 0.072(5) 0.061(5) 0.000(4) 0.006(3) 0.002(4)
N1 0.047(3) 0.036(2) 0.041(3) 0.000(2) 0.016(2) -0.001(2)
C17 0.060(4) 0.061(4) 0.052(4) -0.020(3) 0.024(3) -0.015(3)
C2 0.060(4) 0.049(4) 0.079(5) 0.009(4) 0.035(4) 0.009(3)
C9 0.093(7) 0.089(7) 0.067(6) 0.030(5) 0.023(5) 0.035(6)
C19 0.072(5) 0.048(4) 0.033(3) 0.001(3) -0.001(3) -0.009(3)
C14 0.163(13) 0.073(6) 0.074(7) 0.013(6) 0.025(8) -0.060(8)
C18 0.113(9) 0.152(12) 0.089(8) -0.058(8) 0.064(7) -0.068(9)
C3 0.079(5) 0.051(4) 0.069(5) -0.005(4) 0.036(4) 0.010(4)
C5 0.058(4) 0.043(4) 0.046(4) -0.003(3) 0.017(3) -0.002(3)
C8 0.061(4) 0.071(5) 0.047(4) 0.010(4) 0.010(3) 0.013(4)
C6 0.057(4) 0.053(4) 0.036(3) -0.006(3) 0.005(3) 0.000(3)
C1 0.048(4) 0.050(4) 0.055(4) 0.006(3) 0.015(3) 0.007(3)
C10 0.076(6) 0.086(7) 0.087(7) 0.020(6) 0.010(5) 0.038(6)
C16 0.118(10) 0.069(6) 0.097(9) -0.032(6) -0.019(8) 0.042(6)
C11 0.046(4) 0.096(7) 0.089(7) -0.019(6) 0.008(4) 0.014(5)
C21 0.048(4) 0.065(5) 0.058(4) -0.020(4) 0.011(3) -0.013(3)
C7 0.046(3) 0.060(4) 0.041(3) 0.000(3) 0.004(3) 0.006(3)
N2 0.042(3) 0.047(3) 0.036(3) 0.003(2) 0.006(2) 0.002(2)
C15 0.068(5) 0.044(4) 0.052(4) -0.015(3) 0.001(3) 0.005(3)
F1 0.77(6) 0.27(2) 0.23(2) -0.126(18) 0.24(3) -0.35(3)
F5 0.36(2) 0.227(15) 0.179(13) 0.108(12) 0.159(14) 0.121(15)
F6 0.84(6) 0.232(16) 0.201(16) -0.046(14) 0.33(3) -0.21(3)
C20 0.180(13) 0.074(7) 0.045(5) 0.012(5) -0.011(6) -0.013(8)
C22 0.048(5) 0.157(13) 0.133(11) -0.055(10) 0.021(6) -0.027(7)
F3 0.099(9) 0.81(6) 0.26(2) -0.05(3) -0.031(12) 0.14(2)
F8 0.40(3) 0.090(7) 0.52(4) -0.072(14) 0.29(3) -0.033(12)
F7 0.163(13) 0.58(4) 0.44(4) -0.36(3) 0.111(17) -0.19(2)

loop_
_atom_type_symbol
_atom_type_description
_atom_type_scat_dispersion_real
_atom_type_scat_dispersion_imag
_atom_type_scat_source
C C 0.0033 0.0016 'International Tables Vol C Tables 4.2.6.8 and 6.1.1.4'
H H 0.0000 0.0000 'International Tables Vol C Tables 4.2.6.8 and 6.1.1.4'
N N 0.0061 0.0033 'International Tables Vol C Tables 4.2.6.8 and 6.1.1.4'
F F 0.0171 0.0103 'International Tables Vol C Tables 4.2.6.8 and 6.1.1.4'
P P 0.1023 0.0942 'International Tables Vol C Tables 4.2.6.8 and 6.1.1.4'
Cl Cl 0.1484 0.1585 'International Tables Vol C Tables 4.2.6.8 and 6.1.1.4'
Ir Ir -1.4442 7.9887 'International Tables Vol C Tables 4.2.6.8 and 6.1.1.4'
O O 0.0106 0.0060 'International Tables Vol C Tables 4.2.6.8 and 6.1.1.4'

loop_
_geom_angle_atom_site_label_1
_geom_angle_atom_site_label_2
_geom_angle_atom_site_label_3
_geom_angle
N1 Ir1 N2 75.7(2)
N1 Ir1 C19 118.1(3)
N2 Ir1 C19 165.9(3)
N1 Ir1 C13 117.4(3)
N2 Ir1 C13 107.4(3)
C19 Ir1 C13 64.4(3)
N1 Ir1 C17 156.7(3)
N2 Ir1 C17 127.4(3)
C19 Ir1 C17 39.2(3)
C13 Ir1 C17 63.1(3)
N1 Ir1 C21 101.1(3)
N2 Ir1 C21 141.3(3)
C19 Ir1 C21 37.7(3)
C13 Ir1 C21 39.2(3)
C17 Ir1 C21 63.9(3)
N1 Ir1 C15 153.8(3)
N2 Ir1 C15 102.5(3)
C19 Ir1 C15 63.8(3)
C13 Ir1 C15 37.3(3)
C17 Ir1 C15 37.0(3)
C21 Ir1 C15 63.6(3)
N1 Ir1 Cl1 81.77(16)
N2 Ir1 Cl1 89.30(17)
C19 Ir1 Cl1 95.8(2)
C13 Ir1 Cl1 156.8(2)
C17 Ir1 Cl1 94.0(2)
C21 Ir1 Cl1 128.9(3)
C15 Ir1 Cl1 124.4(3)
F7 P1 F6 103.3(18)
F7 P1 F1 117.3(19)
F6 P1 F1 95.1(10)
F7 P1 F3 144(2)
F6 P1 F3 96.9(18)
F1 P1 F3 90.1(19)
F7 P1 F8 77.8(13)
F6 P1 F8 85.3(12)
F1 P1 F8 164.1(19)
F3 P1 F8 74.1(15)
F7 P1 F5 81.1(14)
F6 P1 F5 173.7(12)
F1 P1 F5 78.8(10)
F3 P1 F5 81.6(12)
F8 P1 F5 100.2(12)
C3 C4 C5 117.4(8)
C15 C13 C21 107.5(7)
C15 C13 C14 127.3(11)
C21 C13 C14 124.0(10)
C15 C13 Ir1 72.3(4)
C21 C13 Ir1 70.6(4)
C14 C13 Ir1 132.0(7)
C7 C12 C11 120.8(9)
C7 C12 Cl2 119.8(7)
C11 C12 Cl2 119.3(8)
C1 N1 C5 118.8(6)
C1 N1 Ir1 125.3(5)
C5 N1 Ir1 115.4(5)
C15 C17 C19 108.1(7)
C15 C17 C18 126.7(10)
C19 C17 C18 125.2(10)
C15 C17 Ir1 72.4(4)
C19 C17 Ir1 69.6(4)
C18 C17 Ir1 124.6(6)
C3 C2 C1 120.3(8)
C10 C9 C8 119.7(10)
C21 C19 C17 107.5(7)
C21 C19 C20 126.6(10)
C17 C19 C20 125.8(10)
C21 C19 Ir1 72.1(4)
C17 C19 Ir1 71.1(4)
C20 C19 Ir1 125.9(6)
C2 C3 C4 120.0(7)
N1 C5 C4 122.4(7)
N1 C5 C6 114.0(6)
C4 C5 C6 123.5(7)
C7 C8 C9 120.0(9)
C7 C8 Cl3 120.6(6)
C9 C8 Cl3 119.4(8)
N2 C6 C5 117.4(6)
N1 C1 C2 121.1(8)
C9 C10 C11 121.7(9)
C10 C11 C12 119.5(10)
C19 C21 C13 107.4(7)
C19 C21 C22 128.2(10)
C13 C21 C22 124.3(10)
C19 C21 Ir1 70.2(4)
C13 C21 Ir1 70.2(4)
C22 C21 Ir1 126.3(7)
C12 C7 C8 118.3(7)
C12 C7 N2 122.8(7)
C8 C7 N2 118.9(7)
C6 N2 C7 118.7(6)
C6 N2 Ir1 116.5(5)
C7 N2 Ir1 124.4(5)
C17 C15 C13 109.4(7)
C17 C15 C16 122.9(11)
C13 C15 C16 127.6(11)
C17 C15 Ir1 70.5(4)
C13 C15 Ir1 70.4(4)
C16 C15 Ir1 128.4(6)

loop_
_geom_bond_atom_site_label_1
_geom_bond_atom_site_label_2
_geom_bond_distance
Ir1 N1 2.101(6)
Ir1 N2 2.110(6)
Ir1 C19 2.152(7)
Ir1 C13 2.171(7)
Ir1 C17 2.172(7)
Ir1 C21 2.176(7)
Ir1 C15 2.196(7)
Ir1 Cl1 2.390(2)
Cl3 C8 1.727(9)
Cl2 C12 1.712(10)
P1 F7 1.406(13)
P1 F6 1.447(12)
P1 F1 1.414(16)
P1 F3 1.477(15)
P1 F8 1.464(13)
P1 F5 1.571(13)
C4 C3 1.385(13)
C4 C5 1.393(10)
C13 C15 1.398(13)
C13 C21 1.457(13)
C13 C14 1.492(12)
C12 C7 1.381(11)
C12 C11 1.404(13)
N1 C1 1.326(9)
N1 C5 1.361(10)
C17 C15 1.387(12)
C17 C19 1.452(12)
C17 C18 1.511(12)
C2 C3 1.349(13)
C2 C1 1.396(11)
C9 C10 1.351(16)
C9 C8 1.409(13)
C19 C21 1.400(12)
C19 C20 1.493(12)
C5 C6 1.436(11)
C8 C7 1.401(12)
C6 N2 1.283(9)
C10 C11 1.360(17)
C16 C15 1.519(13)
C21 C22 1.483(13)
C7 N2 1.441(9)
